data_4070204
loop_
_publ_author_name
'Buil, Mar\'ia L.'
'Esteruelas, Miguel A.'
'Garc\'es, Karin'
'O\~nate, Enrique'

_publ_section_title
;
 Osmium&#x2212;Alkenylcarbyne and &#x2212;Alkenylcarbene Complexes with an
 Steroid Skeleton: Formation of a Testosterone Organometallic Derivative
 Containing the 7H-Amino Adenine Tautomer
;
_journal_issue 19
_journal_name_full Organometallics
_journal_page_first 5691
_journal_paper_doi 10.1021/om900647a
_journal_volume 28
_journal_year 2009
_chemical_absolute_configuration rm
_chemical_formula_sum 'C39 H70 Cl2 O Os P2'
_chemical_formula_weight 877.99
_chemical_name_systematic
; 
 ? 
;
_space_group_IT_number 19
_symmetry_cell_setting orthorhombic
_symmetry_space_group_name_Hall 'P 2ac 2ab'
_symmetry_space_group_name_H-M 'P 21 21 21'
_atom_sites_solution_hydrogens geom
_atom_sites_solution_primary direct
_atom_sites_solution_secondary difmap
_audit_creation_method SHELXL-97
_cell_angle_alpha 90.00
_cell_angle_beta 90.00
_cell_angle_gamma 90.00
_cell_formula_units_Z 4
_cell_length_a 8.9205(11)
_cell_length_b 19.959(2)
_cell_length_c 23.203(3)
_cell_measurement_reflns_used 969
_cell_measurement_temperature 100(2)
_cell_measurement_theta_max 25
_cell_measurement_theta_min 2
_cell_volume 4131.2(8)
_computing_cell_refinement 'SAINT+ v. 6.1 (Bruker AXS, 2000)'
_computing_data_collection 'SMART v. 5.625 (Bruker AXS, 2000)'
_computing_data_reduction 'SAINT+ v. 6.1 (Bruker AXS, 2000)'
_computing_molecular_graphics 'XP, SHELXTL v. 6.1 (Bruker, 2000)'
_computing_publication_material 'XCIF, SHELXTL v. 6.1 (Bruker, 2000)'
_computing_structure_refinement 'SHELXL-97 (Sheldrick, 1997)'
_computing_structure_solution 'SHELXS-97 (Sheldrick, 1990)'
_diffrn_ambient_temperature 100(2)
_diffrn_detector_area_resol_mean 8.26
_diffrn_measured_fraction_theta_full 1.000
_diffrn_measured_fraction_theta_max 0.956
_diffrn_measurement_device_type 'Bruker SMART APEX CCD system'
_diffrn_measurement_method '\w rotations with narrow frames'
_diffrn_radiation_monochromator graphite
_diffrn_radiation_source 'fine-focus sealed tube'
_diffrn_radiation_type MoK\a
_diffrn_radiation_wavelength 0.71073
_diffrn_reflns_av_R_equivalents 0.0471
_diffrn_reflns_av_sigmaI/netI 0.0396
_diffrn_reflns_limit_h_max 11
_diffrn_reflns_limit_h_min -12
_diffrn_reflns_limit_k_max 26
_diffrn_reflns_limit_k_min -26
_diffrn_reflns_limit_l_max 31
_diffrn_reflns_limit_l_min -31
_diffrn_reflns_number 51341
_diffrn_reflns_theta_full 27.50
_diffrn_reflns_theta_max 28.88
_diffrn_reflns_theta_min 1.76
_diffrn_standards_decay_% 'no decay'
_exptl_absorpt_coefficient_mu 3.321
_exptl_absorpt_correction_T_max 0.790
_exptl_absorpt_correction_T_min 0.610
_exptl_absorpt_correction_type multi-scan
_exptl_absorpt_process_details
;
Absorption correction performed with SADABS program. This is based on the
method of Blessing: Blessing, R. H., Acta Crystallogr., Sect. A 1995, 51, 33.

SADABS: Area-Detector Absorption Correction. Bruker-AXS 
within SAINT+ package, v. 6.1 (2000).
;
_exptl_crystal_colour red
_exptl_crystal_density_diffrn 1.412
_exptl_crystal_density_method 'not measured'
_exptl_crystal_description 'irregular block'
_exptl_crystal_F_000 1808
_exptl_crystal_size_max 0.16
_exptl_crystal_size_mid 0.14
_exptl_crystal_size_min 0.08
_refine_diff_density_max 1.557
_refine_diff_density_min -0.426
_refine_diff_density_rms 0.094
_refine_ls_abs_structure_details 'Flack H D (1983), Acta Cryst. A39, 876-881'
_refine_ls_abs_structure_Flack -0.013(4)
_refine_ls_extinction_method none
_refine_ls_goodness_of_fit_ref 1.025
_refine_ls_hydrogen_treatment mixed
_refine_ls_matrix_type full
_refine_ls_number_parameters 427
_refine_ls_number_reflns 10159
_refine_ls_number_restraints 0
_refine_ls_restrained_S_all 1.025
_refine_ls_R_factor_all 0.0312
_refine_ls_R_factor_gt 0.0269
_refine_ls_shift/su_max 0.020
_refine_ls_shift/su_mean 0.001
_refine_ls_structure_factor_coef Fsqd
_refine_ls_weighting_details 'calc w=1/[\s^2^(Fo^2^)+(0.0280P)^2^+0.0000P] where P=(Fo^2^+2Fc^2^)/3'
_refine_ls_weighting_scheme calc
_refine_ls_wR_factor_gt 0.0551
_refine_ls_wR_factor_ref 0.0563
_reflns_number_gt 9411
_reflns_number_total 10159
_reflns_threshold_expression >2sigma(I)
_cod_data_source_file om900647a_si_002.cif
_cod_data_source_block mae217as
_cod_original_cell_volume 4131.2(9)
_cod_original_sg_symbol_H-M 'P 212121'
_cod_database_code 4070204

loop_
_symmetry_equiv_pos_as_xyz
'x, y, z'
'-x+1/2, -y, z+1/2'
'x+1/2, -y+1/2, -z'
'-x, y+1/2, -z+1/2'

loop_
_atom_site_label
_atom_site_type_symbol
_atom_site_fract_x
_atom_site_fract_y
_atom_site_fract_z
_atom_site_U_iso_or_equiv
_atom_site_adp_type
_atom_site_occupancy
_atom_site_symmetry_multiplicity
_atom_site_calc_flag
_atom_site_refinement_flags
Os Os 1.221193(13) 0.246393(6) 0.240259(5) 0.01320(3) Uani 1 1 d .
H01 H 1.132(4) 0.2130(18) 0.2832(16) 0.039(12) Uiso 1 1 d .
Cl1 Cl 1.43195(10) 0.28816(4) 0.18034(4) 0.02477(19) Uani 1 1 d .
Cl2 Cl 1.39337(10) 0.16095(4) 0.28142(4) 0.02263(18) Uani 1 1 d .
P1 P 1.27274(10) 0.31513(4) 0.32351(3) 0.01300(16) Uani 1 1 d .
P2 P 1.14325(12) 0.16257(5) 0.17182(4) 0.0237(2) Uani 1 1 d .
O1 O 0.2435(3) 0.73208(11) 0.03966(10) 0.0221(5) Uani 1 1 d .
C1 C 1.0759(4) 0.29860(16) 0.21907(14) 0.0162(7) Uani 1 1 d .
C2 C 0.9457(4) 0.33466(17) 0.20330(14) 0.0179(7) Uani 1 1 d .
H2 H 0.859(4) 0.3228(17) 0.2215(15) 0.021 Uiso 1 1 d .
C3 C 0.9426(4) 0.37735(16) 0.15861(14) 0.0155(7) Uani 1 1 d .
C4 C 1.0744(4) 0.40077(18) 0.12314(16) 0.0233(8) Uani 1 1 d .
H4A H 1.1317 0.3620 0.1082 0.028 Uiso 1 1 calc R
H4B H 1.1422 0.4289 0.1467 0.028 Uiso 1 1 calc R
C5 C 1.0069(4) 0.44200(17) 0.07280(16) 0.0199(7) Uani 1 1 d .
H5A H 1.0735 0.4795 0.0617 0.024 Uiso 1 1 calc R
H5B H 0.9876 0.4135 0.0387 0.024 Uiso 1 1 calc R
C6 C 0.8606(4) 0.46747(15) 0.09953(14) 0.0139(7) Uani 1 1 d .
H6 H 0.8894 0.5016 0.1290 0.017 Uiso 1 1 calc R
C7 C 0.8007(3) 0.40616(15) 0.13302(13) 0.0134(7) Uani 1 1 d .
C8 C 0.7406(4) 0.35021(15) 0.09327(14) 0.0182(7) Uani 1 1 d .
H8A H 0.7068 0.3123 0.1168 0.027 Uiso 1 1 calc R
H8B H 0.8205 0.3354 0.0673 0.027 Uiso 1 1 calc R
H8C H 0.6563 0.3674 0.0706 0.027 Uiso 1 1 calc R
C9 C 0.6800(4) 0.42985(17) 0.17493(14) 0.0189(7) Uani 1 1 d .
H9A H 0.7244 0.4612 0.2032 0.023 Uiso 1 1 calc R
H9B H 0.6390 0.3910 0.1963 0.023 Uiso 1 1 calc R
C10 C 0.5540(4) 0.46483(17) 0.14201(15) 0.0187(7) Uani 1 1 d .
H10A H 0.4837 0.4847 0.1702 0.022 Uiso 1 1 calc R
H10B H 0.4980 0.4308 0.1197 0.022 Uiso 1 1 calc R
C11 C 0.6061(4) 0.51987(16) 0.10070(13) 0.0139(7) Uani 1 1 d .
H11 H 0.6439 0.5570 0.1258 0.017 Uiso 1 1 calc R
C12 C 0.7407(3) 0.49966(14) 0.06192(13) 0.0134(7) Uani 1 1 d .
H12 H 0.7059 0.4663 0.0326 0.016 Uiso 1 1 calc R
C13 C 0.7996(4) 0.56160(15) 0.03100(14) 0.0156(7) Uani 1 1 d .
H13A H 0.8807 0.5482 0.0043 0.019 Uiso 1 1 calc R
H13B H 0.8427 0.5928 0.0597 0.019 Uiso 1 1 calc R
C14 C 0.6763(4) 0.59770(16) -0.00297(13) 0.0155(7) Uani 1 1 d .
H14A H 0.7153 0.6416 -0.0160 0.019 Uiso 1 1 calc R
H14B H 0.6524 0.5710 -0.0377 0.019 Uiso 1 1 calc R
C15 C 0.5338(4) 0.60912(16) 0.03057(13) 0.0136(6) Uani 1 1 d .
C16 C 0.4731(3) 0.55052(15) 0.06553(14) 0.0130(6) Uani 1 1 d .
C17 C 0.4047(4) 0.49944(16) 0.02305(14) 0.0180(7) Uani 1 1 d .
H17A H 0.3156 0.5189 0.0049 0.027 Uiso 1 1 calc R
H17B H 0.3765 0.4587 0.0440 0.027 Uiso 1 1 calc R
H17C H 0.4786 0.4883 -0.0067 0.027 Uiso 1 1 calc R
C18 C 0.3528(4) 0.57576(16) 0.10765(13) 0.0154(7) Uani 1 1 d .
H18A H 0.2997 0.5367 0.1242 0.018 Uiso 1 1 calc R
H18B H 0.4028 0.5996 0.1398 0.018 Uiso 1 1 calc R
C19 C 0.2381(4) 0.62244(15) 0.08032(15) 0.0185(7) Uani 1 1 d .
H19A H 0.1757 0.5967 0.0528 0.022 Uiso 1 1 calc R
H19B H 0.1712 0.6403 0.1107 0.022 Uiso 1 1 calc R
C20 C 0.3106(3) 0.67995(16) 0.04909(13) 0.0149(7) Uani 1 1 d .
C21 C 0.4631(4) 0.66827(16) 0.02669(14) 0.0154(7) Uani 1 1 d .
H21 H 0.5138 0.7045 0.0086 0.019 Uiso 1 1 calc R
C22 C 1.2392(4) 0.40572(15) 0.31014(14) 0.0190(7) Uani 1 1 d .
H22 H 1.1403 0.4080 0.2899 0.023 Uiso 1 1 calc R
C23 C 1.3514(5) 0.43553(18) 0.26841(17) 0.0332(9) Uani 1 1 d .
H23A H 1.3151 0.4791 0.2550 0.050 Uiso 1 1 calc R
H23B H 1.3638 0.4054 0.2354 0.050 Uiso 1 1 calc R
H23C H 1.4481 0.4413 0.2879 0.050 Uiso 1 1 calc R
C24 C 1.2222(5) 0.45056(16) 0.36312(15) 0.0267(8) Uani 1 1 d .
H24A H 1.3145 0.4490 0.3860 0.040 Uiso 1 1 calc R
H24B H 1.1380 0.4347 0.3866 0.040 Uiso 1 1 calc R
H24C H 1.2032 0.4967 0.3508 0.040 Uiso 1 1 calc R
C25 C 1.4545(4) 0.30171(18) 0.35934(14) 0.0179(7) Uani 1 1 d .
H25 H 1.4543 0.2534 0.3706 0.021 Uiso 1 1 calc R
C26 C 1.5913(4) 0.3096(2) 0.31914(17) 0.0324(9) Uani 1 1 d .
H26A H 1.6081 0.3572 0.3112 0.049 Uiso 1 1 calc R
H26B H 1.5724 0.2859 0.2829 0.049 Uiso 1 1 calc R
H26C H 1.6803 0.2907 0.3378 0.049 Uiso 1 1 calc R
C27 C 1.4805(4) 0.33993(18) 0.41570(15) 0.0241(8) Uani 1 1 d .
H27A H 1.5679 0.3212 0.4356 0.036 Uiso 1 1 calc R
H27B H 1.3919 0.3356 0.4404 0.036 Uiso 1 1 calc R
H27C H 1.4984 0.3873 0.4072 0.036 Uiso 1 1 calc R
C28 C 1.1371(4) 0.29695(17) 0.38151(14) 0.0169(7) Uani 1 1 d .
H28 H 1.1602 0.3276 0.4144 0.020 Uiso 1 1 calc R
C29 C 1.1514(4) 0.22473(16) 0.40372(15) 0.0202(8) Uani 1 1 d .
H29A H 1.0693 0.2152 0.4305 0.030 Uiso 1 1 calc R
H29B H 1.2475 0.2194 0.4236 0.030 Uiso 1 1 calc R
H29C H 1.1466 0.1936 0.3711 0.030 Uiso 1 1 calc R
C30 C 0.9750(4) 0.31085(18) 0.36263(16) 0.0221(8) Uani 1 1 d .
H30A H 0.9483 0.2808 0.3308 0.033 Uiso 1 1 calc R
H30B H 0.9662 0.3575 0.3499 0.033 Uiso 1 1 calc R
H30C H 0.9071 0.3031 0.3952 0.033 Uiso 1 1 calc R
C31 C 1.2818(5) 0.09470(17) 0.15673(17) 0.0329(9) Uani 1 1 d .
H31 H 1.3028 0.0739 0.1951 0.039 Uiso 1 1 calc R
C32 C 1.4334(5) 0.1190(2) 0.1352(2) 0.0453(12) Uani 1 1 d .
H32A H 1.5065 0.0825 0.1380 0.050 Uiso 1 1 calc R
H32B H 1.4668 0.1568 0.1588 0.050 Uiso 1 1 calc R
H32C H 1.4245 0.1332 0.0950 0.050 Uiso 1 1 calc R
C33 C 1.2222(6) 0.0368(2) 0.1192(2) 0.0543(14) Uani 1 1 d .
H33A H 1.2097 0.0524 0.0794 0.050 Uiso 1 1 calc R
H33B H 1.1253 0.0217 0.1342 0.050 Uiso 1 1 calc R
H33C H 1.2937 -0.0004 0.1200 0.050 Uiso 1 1 calc R
C34 C 0.9788(5) 0.11540(19) 0.19914(19) 0.0351(10) Uani 1 1 d .
H34 H 0.9450 0.0850 0.1674 0.042 Uiso 1 1 calc R
C35 C 1.0186(5) 0.07101(19) 0.2506(2) 0.0416(11) Uani 1 1 d .
H35A H 1.0629 0.0986 0.2812 0.050 Uiso 1 1 calc R
H35B H 1.0907 0.0368 0.2385 0.050 Uiso 1 1 calc R
H35C H 0.9277 0.0493 0.2652 0.050 Uiso 1 1 calc R
C36 C 0.8453(5) 0.1612(2) 0.2142(2) 0.0421(11) Uani 1 1 d .
H36A H 0.7573 0.1337 0.2230 0.050 Uiso 1 1 calc R
H36B H 0.8230 0.1905 0.1814 0.050 Uiso 1 1 calc R
H36C H 0.8708 0.1887 0.2479 0.050 Uiso 1 1 calc R
C37 C 1.0730(5) 0.1996(2) 0.10330(16) 0.0327(10) Uani 1 1 d .
H37 H 1.0148 0.2401 0.1151 0.039 Uiso 1 1 calc R
C38 C 1.1988(5) 0.2261(2) 0.06485(18) 0.0467(12) Uani 1 1 d .
H38A H 1.2504 0.1884 0.0464 0.050 Uiso 1 1 calc R
H38B H 1.2704 0.2515 0.0883 0.050 Uiso 1 1 calc R
H38C H 1.1563 0.2554 0.0352 0.050 Uiso 1 1 calc R
C39 C 0.9633(6) 0.1574(2) 0.0673(2) 0.0554(15) Uani 1 1 d .
H39A H 0.9295 0.1834 0.0340 0.050 Uiso 1 1 calc R
H39B H 0.8767 0.1451 0.0911 0.050 Uiso 1 1 calc R
H39C H 1.0138 0.1166 0.0540 0.050 Uiso 1 1 calc R

loop_
_atom_site_aniso_label
_atom_site_aniso_U_11
_atom_site_aniso_U_22
_atom_site_aniso_U_33
_atom_site_aniso_U_23
_atom_site_aniso_U_13
_atom_site_aniso_U_12
Os 0.01311(6) 0.01269(5) 0.01380(6) 0.00085(5) -0.00190(4) -0.00010(6)
Cl1 0.0244(5) 0.0272(5) 0.0227(4) -0.0017(4) 0.0086(4) -0.0049(4)
Cl2 0.0229(5) 0.0195(4) 0.0255(4) 0.0002(3) -0.0072(4) 0.0064(3)
P1 0.0105(4) 0.0153(4) 0.0132(4) 0.0010(3) -0.0007(3) -0.0005(3)
P2 0.0294(6) 0.0173(5) 0.0245(5) -0.0036(4) -0.0102(4) 0.0006(4)
O1 0.0189(13) 0.0187(12) 0.0286(13) 0.0013(9) 0.0019(9) 0.0059(9)
C1 0.0213(18) 0.0166(16) 0.0106(15) 0.0019(13) -0.0022(13) -0.0048(13)
C2 0.0181(18) 0.0189(17) 0.0166(17) -0.0010(13) -0.0011(14) -0.0018(14)
C3 0.0138(17) 0.0152(16) 0.0175(17) -0.0022(13) -0.0032(13) 0.0000(13)
C4 0.0129(18) 0.026(2) 0.031(2) 0.0093(15) 0.0015(15) 0.0030(14)
C5 0.0124(17) 0.0208(18) 0.026(2) 0.0073(14) 0.0041(14) 0.0036(14)
C6 0.0107(17) 0.0139(16) 0.0171(17) 0.0026(12) -0.0006(12) -0.0003(13)
C7 0.0082(17) 0.0145(15) 0.0174(16) 0.0042(12) 0.0001(12) -0.0005(12)
C8 0.019(2) 0.0150(15) 0.0208(17) 0.0022(12) -0.0033(13) -0.0028(13)
C9 0.0192(18) 0.0199(17) 0.0178(17) 0.0060(13) 0.0016(13) 0.0004(13)
C10 0.0133(17) 0.0208(18) 0.0219(18) 0.0048(14) 0.0028(13) 0.0012(14)
C11 0.0136(17) 0.0147(16) 0.0136(16) 0.0013(12) -0.0010(12) 0.0017(12)
C12 0.0124(18) 0.0135(14) 0.0143(16) 0.0006(11) 0.0000(12) -0.0015(12)
C13 0.0133(18) 0.0134(15) 0.0199(17) 0.0026(12) 0.0033(13) 0.0017(13)
C14 0.0168(17) 0.0137(16) 0.0160(16) 0.0027(12) 0.0038(13) 0.0015(12)
C15 0.0126(17) 0.0157(16) 0.0126(16) -0.0018(12) -0.0009(12) 0.0003(12)
C16 0.0126(17) 0.0119(15) 0.0145(16) 0.0005(12) 0.0008(12) 0.0017(12)
C17 0.0165(18) 0.0207(18) 0.0169(17) -0.0008(13) 0.0004(13) -0.0009(13)
C18 0.0131(17) 0.0180(17) 0.0151(16) 0.0037(13) 0.0028(13) 0.0003(13)
C19 0.0094(17) 0.0194(16) 0.0267(18) 0.0018(13) 0.0037(13) 0.0007(13)
C20 0.0124(18) 0.0177(16) 0.0145(16) -0.0009(12) -0.0026(12) 0.0001(12)
C21 0.0148(17) 0.0134(16) 0.0180(17) 0.0007(13) -0.0006(13) -0.0009(13)
C22 0.021(2) 0.0153(15) 0.0206(17) 0.0019(12) -0.0016(14) -0.0007(13)
C23 0.039(2) 0.0202(18) 0.040(2) 0.0030(17) 0.016(2) -0.0009(16)
C24 0.037(2) 0.0175(17) 0.0251(19) -0.0020(13) -0.0001(18) 0.0054(18)
C25 0.0163(18) 0.0218(18) 0.0154(17) -0.0002(14) -0.0035(13) -0.0006(14)
C26 0.0136(19) 0.051(3) 0.033(2) 0.0022(19) -0.0012(16) -0.0037(18)
C27 0.022(2) 0.028(2) 0.0221(19) -0.0042(15) -0.0113(15) -0.0013(16)
C28 0.0135(18) 0.0225(18) 0.0148(17) 0.0001(14) 0.0008(14) 0.0014(14)
C29 0.0141(17) 0.0272(19) 0.0193(18) 0.0021(14) 0.0001(14) 0.0003(14)
C30 0.0141(18) 0.028(2) 0.025(2) 0.0017(15) 0.0032(14) 0.0035(15)
C31 0.043(2) 0.0194(18) 0.036(2) -0.0103(15) -0.012(2) 0.0087(19)
C32 0.048(3) 0.042(3) 0.046(3) -0.018(2) -0.001(2) 0.017(2)
C33 0.073(4) 0.027(2) 0.063(3) -0.024(2) -0.025(3) 0.015(3)
C34 0.040(3) 0.023(2) 0.042(3) 0.0049(18) -0.018(2) -0.0117(18)
C35 0.041(3) 0.027(2) 0.056(3) 0.013(2) -0.013(2) -0.0109(18)
C36 0.025(2) 0.036(2) 0.065(3) 0.006(2) -0.013(2) -0.0114(19)
C37 0.048(3) 0.026(2) 0.025(2) -0.0049(16) -0.0149(18) 0.0037(19)
C38 0.072(4) 0.044(3) 0.024(2) -0.0020(17) -0.007(2) 0.004(2)
C39 0.082(4) 0.042(3) 0.043(3) -0.005(2) -0.037(3) -0.001(3)

loop_
_atom_type_symbol
_atom_type_description
_atom_type_scat_dispersion_real
_atom_type_scat_dispersion_imag
_atom_type_scat_source
C C 0.0033 0.0016 'International Tables Vol C Tables 4.2.6.8 and 6.1.1.4'
H H 0.0000 0.0000 'International Tables Vol C Tables 4.2.6.8 and 6.1.1.4'
O O 0.0106 0.0060 'International Tables Vol C Tables 4.2.6.8 and 6.1.1.4'
P P 0.1023 0.0942 'International Tables Vol C Tables 4.2.6.8 and 6.1.1.4'
Cl Cl 0.1484 0.1585 'International Tables Vol C Tables 4.2.6.8 and 6.1.1.4'
Os Os -1.2165 7.6030 'International Tables Vol C Tables 4.2.6.8 and 6.1.1.4'

loop_
_geom_angle_atom_site_label_1
_geom_angle_atom_site_label_2
_geom_angle_atom_site_label_3
_geom_angle
C1 Os P2 90.84(11)
C1 Os P1 91.59(11)
P2 Os P1 167.77(3)
C1 Os Cl1 101.86(11)
P2 Os Cl1 94.74(3)
P1 Os Cl1 96.49(3)
C1 Os Cl2 169.39(11)
P2 Os Cl2 87.43(3)
P1 Os Cl2 87.98(3)
Cl1 Os Cl2 88.72(3)
C1 Os H01 93.5(16)
P2 Os H01 88.5(15)
P1 Os H01 79.4(15)
Cl1 Os H01 164.2(16)
Cl2 Os H01 76.0(16)
C25 P1 C28 102.66(16)
C25 P1 C22 111.02(16)
C28 P1 C22 101.96(15)
C25 P1 Os 116.51(11)
C28 P1 Os 110.30(11)
C22 P1 Os 112.88(11)
C34 P2 C37 103.13(19)
C34 P2 C31 102.68(19)
C37 P2 C31 110.52(18)
C34 P2 Os 110.82(14)
C37 P2 Os 112.61(13)
C31 P2 Os 115.88(13)
C2 C1 Os 173.1(3)
C3 C2 C1 122.7(3)
C3 C2 H2 120(2)
C1 C2 H2 116(2)
C2 C3 C4 127.0(3)
C2 C3 C7 124.2(3)
C4 C3 C7 108.7(3)
C3 C4 C5 105.8(3)
C3 C4 H4A 110.6
C5 C4 H4A 110.6
C3 C4 H4B 110.6
C5 C4 H4B 110.6
H4A C4 H4B 108.7
C6 C5 C4 101.6(3)
C6 C5 H5A 111.4
C4 C5 H5A 111.4
C6 C5 H5B 111.4
C4 C5 H5B 111.4
H5A C5 H5B 109.3
C12 C6 C5 120.4(3)
C12 C6 C7 112.3(2)
C5 C6 C7 103.6(3)
C12 C6 H6 106.5
C5 C6 H6 106.5
C7 C6 H6 106.5
C3 C7 C9 117.3(3)
C3 C7 C8 104.5(2)
C9 C7 C8 111.1(3)
C3 C7 C6 102.1(2)
C9 C7 C6 108.6(3)
C8 C7 C6 113.1(3)
C7 C8 H8A 109.5
C7 C8 H8B 109.5
H8A C8 H8B 109.5
C7 C8 H8C 109.5
H8A C8 H8C 109.5
H8B C8 H8C 109.5
C7 C9 C10 110.0(3)
C7 C9 H9A 109.7
C10 C9 H9A 109.7
C7 C9 H9B 109.7
C10 C9 H9B 109.7
H9A C9 H9B 108.2
C9 C10 C11 114.7(3)
C9 C10 H10A 108.6
C11 C10 H10A 108.6
C9 C10 H10B 108.6
C11 C10 H10B 108.6
H10A C10 H10B 107.6
C10 C11 C12 114.3(3)
C10 C11 C16 112.1(3)
C12 C11 C16 112.7(3)
C10 C11 H11 105.6
C12 C11 H11 105.6
C16 C11 H11 105.6
C13 C12 C6 111.7(3)
C13 C12 C11 109.2(2)
C6 C12 C11 108.7(2)
C13 C12 H12 109.1
C6 C12 H12 109.1
C11 C12 H12 109.1
C12 C13 C14 112.1(3)
C12 C13 H13A 109.2
C14 C13 H13A 109.2
C12 C13 H13B 109.2
C14 C13 H13B 109.2
H13A C13 H13B 107.9
C15 C14 C13 114.2(3)
C15 C14 H14A 108.7
C13 C14 H14A 108.7
C15 C14 H14B 108.7
C13 C14 H14B 108.7
H14A C14 H14B 107.6
C21 C15 C14 119.6(3)
C21 C15 C16 123.0(3)
C14 C15 C16 117.3(3)
C15 C16 C18 109.6(3)
C15 C16 C17 107.9(3)
C18 C16 C17 110.3(3)
C15 C16 C11 108.0(3)
C18 C16 C11 109.0(2)
C17 C16 C11 112.0(3)
C16 C17 H17A 109.5
C16 C17 H17B 109.5
H17A C17 H17B 109.5
C16 C17 H17C 109.5
H17A C17 H17C 109.5
H17B C17 H17C 109.5
C19 C18 C16 113.9(3)
C19 C18 H18A 108.8
C16 C18 H18A 108.8
C19 C18 H18B 108.8
C16 C18 H18B 108.8
H18A C18 H18B 107.7
C20 C19 C18 112.2(3)
C20 C19 H19A 109.2
C18 C19 H19A 109.2
C20 C19 H19B 109.2
C18 C19 H19B 109.2
H19A C19 H19B 107.9
O1 C20 C21 121.6(3)
O1 C20 C19 121.7(3)
C21 C20 C19 116.5(3)
C15 C21 C20 123.3(3)
C15 C21 H21 118.4
C20 C21 H21 118.4
C23 C22 C24 110.5(3)
C23 C22 P1 112.5(2)
C24 C22 P1 116.8(2)
C23 C22 H22 105.3
C24 C22 H22 105.3
P1 C22 H22 105.3
C22 C23 H23A 109.5
C22 C23 H23B 109.5
H23A C23 H23B 109.5
C22 C23 H23C 109.5
H23A C23 H23C 109.5
H23B C23 H23C 109.5
C22 C24 H24A 109.5
C22 C24 H24B 109.5
H24A C24 H24B 109.5
C22 C24 H24C 109.5
H24A C24 H24C 109.5
H24B C24 H24C 109.5
C27 C25 C26 110.2(3)
C27 C25 P1 116.5(2)
C26 C25 P1 114.1(2)
C27 C25 H25 104.9
C26 C25 H25 104.9
P1 C25 H25 104.9
C25 C26 H26A 109.5
C25 C26 H26B 109.5
H26A C26 H26B 109.5
C25 C26 H26C 109.5
H26A C26 H26C 109.5
H26B C26 H26C 109.5
C25 C27 H27A 109.5
C25 C27 H27B 109.5
H27A C27 H27B 109.5
C25 C27 H27C 109.5
H27A C27 H27C 109.5
H27B C27 H27C 109.5
C30 C28 C29 110.1(3)
C30 C28 P1 111.9(2)
C29 C28 P1 112.0(2)
C30 C28 H28 107.5
C29 C28 H28 107.5
P1 C28 H28 107.5
C28 C29 H29A 109.5
C28 C29 H29B 109.5
H29A C29 H29B 109.5
C28 C29 H29C 109.5
H29A C29 H29C 109.5
H29B C29 H29C 109.5
C28 C30 H30A 109.5
C28 C30 H30B 109.5
H30A C30 H30B 109.5
C28 C30 H30C 109.5
H30A C30 H30C 109.5
H30B C30 H30C 109.5
C32 C31 C33 111.1(4)
C32 C31 P2 114.8(3)
C33 C31 P2 114.9(3)
C32 C31 H31 104.9
C33 C31 H31 104.9
P2 C31 H31 104.9
C31 C32 H32A 109.5
C31 C32 H32B 109.5
H32A C32 H32B 109.5
C31 C32 H32C 109.5
H32A C32 H32C 109.5
H32B C32 H32C 109.5
C31 C33 H33A 109.5
C31 C33 H33B 109.5
H33A C33 H33B 109.5
C31 C33 H33C 109.5
H33A C33 H33C 109.5
H33B C33 H33C 109.5
C35 C34 C36 110.2(4)
C35 C34 P2 112.2(3)
C36 C34 P2 112.8(3)
C35 C34 H34 107.1
C36 C34 H34 107.1
P2 C34 H34 107.1
C34 C35 H35A 109.5
C34 C35 H35B 109.5
H35A C35 H35B 109.5
C34 C35 H35C 109.5
H35A C35 H35C 109.5
H35B C35 H35C 109.5
C34 C36 H36A 109.5
C34 C36 H36B 109.5
H36A C36 H36B 109.5
C34 C36 H36C 109.5
H36A C36 H36C 109.5
H36B C36 H36C 109.5
C38 C37 C39 109.9(3)
C38 C37 P2 112.9(3)
C39 C37 P2 117.4(3)
C38 C37 H37 105.2
C39 C37 H37 105.2
P2 C37 H37 105.2
C37 C38 H38A 109.5
C37 C38 H38B 109.5
H38A C38 H38B 109.5
C37 C38 H38C 109.5
H38A C38 H38C 109.5
H38B C38 H38C 109.5
C37 C39 H39A 109.5
C37 C39 H39B 109.5
H39A C39 H39B 109.5
C37 C39 H39C 109.5
H39A C39 H39C 109.5
H39B C39 H39C 109.5

loop_
_geom_bond_atom_site_label_1
_geom_bond_atom_site_label_2
_geom_bond_distance
Os C1 1.734(3)
Os P2 2.4092(9)
Os P1 2.4135(8)
Os Cl1 2.4824(9)
Os Cl2 2.4859(8)
Os H01 1.44(4)
P1 C25 1.842(3)
P1 C28 1.846(3)
P1 C22 1.859(3)
P2 C34 1.855(4)
P2 C37 1.861(4)
P2 C31 1.867(4)
O1 C20 1.220(4)
C1 C2 1.414(5)
C2 C3 1.342(5)
C2 H2 0.91(4)
C3 C4 1.509(5)
C3 C7 1.511(4)
C4 C5 1.550(5)
C4 H4A 0.9900
C4 H4B 0.9900
C5 C6 1.532(4)
C5 H5A 0.9900
C5 H5B 0.9900
C6 C12 1.523(4)
C6 C7 1.545(4)
C6 H6 1.0000
C7 C9 1.526(4)
C7 C8 1.545(4)
C8 H8A 0.9800
C8 H8B 0.9800
C8 H8C 0.9800
C9 C10 1.528(4)
C9 H9A 0.9900
C9 H9B 0.9900
C10 C11 1.530(4)
C10 H10A 0.9900
C10 H10B 0.9900
C11 C12 1.553(4)
C11 C16 1.565(4)
C11 H11 1.0000
C12 C13 1.523(4)
C12 H12 1.0000
C13 C14 1.533(4)
C13 H13A 0.9900
C13 H13B 0.9900
C14 C15 1.508(4)
C14 H14A 0.9900
C14 H14B 0.9900
C15 C21 1.341(4)
C15 C16 1.523(4)
C16 C18 1.536(4)
C16 C17 1.544(4)
C17 H17A 0.9800
C17 H17B 0.9800
C17 H17C 0.9800
C18 C19 1.522(4)
C18 H18A 0.9900
C18 H18B 0.9900
C19 C20 1.504(4)
C19 H19A 0.9900
C19 H19B 0.9900
C20 C21 1.474(4)
C21 H21 0.9500
C22 C23 1.515(5)
C22 C24 1.528(5)
C22 H22 1.0000
C23 H23A 0.9800
C23 H23B 0.9800
C23 H23C 0.9800
C24 H24A 0.9800
C24 H24B 0.9800
C24 H24C 0.9800
C25 C27 1.532(4)
C25 C26 1.544(5)
C25 H25 1.0000
C26 H26A 0.9800
C26 H26B 0.9800
C26 H26C 0.9800
C27 H27A 0.9800
C27 H27B 0.9800
C27 H27C 0.9800
C28 C30 1.536(5)
C28 C29 1.536(4)
C28 H28 1.0000
C29 H29A 0.9800
C29 H29B 0.9800
C29 H29C 0.9800
C30 H30A 0.9800
C30 H30B 0.9800
C30 H30C 0.9800
C31 C32 1.520(6)
C31 C33 1.542(5)
C31 H31 1.0000
C32 H32A 0.9800
C32 H32B 0.9800
C32 H32C 0.9800
C33 H33A 0.9800
C33 H33B 0.9800
C33 H33C 0.9800
C34 C35 1.529(5)
C34 C36 1.542(6)
C34 H34 1.0000
C35 H35A 0.9800
C35 H35B 0.9800
C35 H35C 0.9800
C36 H36A 0.9800
C36 H36B 0.9800
C36 H36C 0.9800
C37 C38 1.528(6)
C37 C39 1.538(5)
C37 H37 1.0000
C38 H38A 0.9800
C38 H38B 0.9800
C38 H38C 0.9800
C39 H39A 0.9800
C39 H39B 0.9800
C39 H39C 0.9800
